data_1548636
loop_
_publ_author_name
'Fang, Yinzhi'
'Zhang, Han'
'Huang, Zhen'
'Scinto, Samuel L.'
'Yang, Jeffrey C.'
'Am Ende, Christopher W.'
'Dmitrenko, Olga'
'Johnson, Douglas S.'
'Fox, Joseph M.'

_publ_section_title
;
 Photochemical syntheses, transformations, and bioorthogonal chemistry of
 <i>trans</i>-cycloheptene and sila <i>trans</i>-cycloheptene Ag(i)
 complexes.
;
_journal_issue 7
_journal_name_full 'Chemical science'
_journal_page_first 1953
_journal_page_last 1963
_journal_paper_doi 10.1039/c7sc04773h
_journal_volume 9
_journal_year 2018
_chemical_formula_sum 'C8 H14 Ag N O4'
_chemical_formula_weight 296.07
_space_group_IT_number 19
_space_group_name_Hall 'P 2ac 2ab'
_space_group_name_H-M_alt 'P 21 21 21'
_symmetry_cell_setting orthorhombic
_symmetry_space_group_name_Hall 'P 2ac 2ab'
_symmetry_space_group_name_H-M 'P 21 21 21'
_atom_sites_solution_hydrogens geom
_atom_sites_solution_primary direct
_atom_sites_solution_secondary difmap
_audit_creation_method SHELXL-97
_audit_update_record
;
2017-11-04 deposited with the CCDC.
2018-01-08 downloaded from the CCDC.
;
_cell_angle_alpha 90.00
_cell_angle_beta 90.00
_cell_angle_gamma 90.00
_cell_formula_units_Z 4
_cell_length_a 7.786(3)
_cell_length_b 8.024(3)
_cell_length_c 16.081(5)
_cell_measurement_reflns_used 1011
_cell_measurement_temperature 200(2)
_cell_measurement_theta_max 28.23
_cell_measurement_theta_min 2.53
_cell_volume 1004.7(6)
_computing_cell_refinement 'SAINT (Bruker, 2002)'
_computing_data_collection 'SMART (Bruker, 2002)'
_computing_data_reduction SAINT
_computing_molecular_graphics 'SHELXTL (Sheldrick, 2001)'
_computing_publication_material 'SHELXTL (Sheldrick, 2001)'
_computing_structure_refinement 'SHELXL-97 (Sheldrick, 1997)'
_computing_structure_solution 'SHELXS-97 (Sheldrick, 1990)'
_diffrn_ambient_temperature 200(2)
_diffrn_detector_area_resol_mean 836.6
_diffrn_measured_fraction_theta_full 0.993
_diffrn_measured_fraction_theta_max 0.995
_diffrn_measurement_device_type 'Bruker AXS APEX diffractometer'
_diffrn_measurement_method \w
_diffrn_radiation_monochromator graphite
_diffrn_radiation_source 'fine-focus sealed tube'
_diffrn_radiation_type MoK\a
_diffrn_radiation_wavelength 0.71073
_diffrn_reflns_av_R_equivalents 0.0332
_diffrn_reflns_av_sigmaI/netI 0.0187
_diffrn_reflns_limit_h_max 10
_diffrn_reflns_limit_h_min -10
_diffrn_reflns_limit_k_max 10
_diffrn_reflns_limit_k_min -10
_diffrn_reflns_limit_l_max 21
_diffrn_reflns_limit_l_min -21
_diffrn_reflns_number 13772
_diffrn_reflns_theta_full 25.00
_diffrn_reflns_theta_max 28.28
_diffrn_reflns_theta_min 2.53
_diffrn_standards_decay_% 1
_diffrn_standards_interval_count 0
_diffrn_standards_interval_time 0
_diffrn_standards_number 0
_exptl_absorpt_coefficient_mu 1.995
_exptl_absorpt_correction_T_max 0.7141
_exptl_absorpt_correction_T_min 0.5983
_exptl_absorpt_correction_type multi-scan
_exptl_absorpt_process_details 'SADABS (Sheldrick, 2003)'
_exptl_crystal_colour colourless
_exptl_crystal_density_diffrn 1.957
_exptl_crystal_density_method 'not measured'
_exptl_crystal_description block
_exptl_crystal_F_000 592
_exptl_crystal_size_max 0.29
_exptl_crystal_size_mid 0.26
_exptl_crystal_size_min 0.18
_refine_diff_density_max 0.334
_refine_diff_density_min -0.423
_refine_diff_density_rms 0.056
_refine_ls_abs_structure_details 'Flack H D (1983), Acta Cryst. A39, 876-881'
_refine_ls_abs_structure_Flack 0.21(2)
_refine_ls_extinction_method none
_refine_ls_goodness_of_fit_ref 1.028
_refine_ls_hydrogen_treatment mixed
_refine_ls_matrix_type full
_refine_ls_number_parameters 131
_refine_ls_number_reflns 2483
_refine_ls_number_restraints 0
_refine_ls_restrained_S_all 1.028
_refine_ls_R_factor_all 0.0163
_refine_ls_R_factor_gt 0.0162
_refine_ls_shift/su_max 0.003
_refine_ls_shift/su_mean 0.000
_refine_ls_structure_factor_coef Fsqd
_refine_ls_weighting_details 'calc w=1/[\s^2^(Fo^2^)+(0.0300P)^2^+0.1439P] where P=(Fo^2^+2Fc^2^)/3'
_refine_ls_weighting_scheme calc
_refine_ls_wR_factor_gt 0.0441
_refine_ls_wR_factor_ref 0.0442
_reflns_number_gt 2467
_reflns_number_total 2483
_reflns_threshold_expression >2sigma(I)
_cod_data_source_file c7sc04773h3.cif
_cod_data_source_block joef108
_cod_depositor_comments
;
The following automatic conversions were performed:

'_symmetry_cell_setting' value 'Orthorhombic' changed to
'orthorhombic' according to
/home/data/users/saulius/crontab/automatic-downloads/rss-feeds/RSC/lib/dictionaries/cif_core.dic
dictionary named 'cif_core.dic' version 2.4.2 from 2011-04-26.

Automatic conversion script
Id: cif_fix_values 4973 2017-02-22 13:04:09Z antanas 

 Adding full bibliography for 1548636--1548637.cif.
;
_cod_original_cell_volume 1004.6(6)
_cod_original_sg_symbol_H-M P2(1)2(1)2(1)
_cod_database_code 1548636

loop_
_symmetry_equiv_pos_as_xyz
'x, y, z'
'-x+1/2, -y, z+1/2'
'-x, y+1/2, -z+1/2'
'x+1/2, -y+1/2, -z'

loop_
_atom_site_label
_atom_site_type_symbol
_atom_site_fract_x
_atom_site_fract_y
_atom_site_fract_z
_atom_site_U_iso_or_equiv
_atom_site_adp_type
_atom_site_occupancy
_atom_site_symmetry_multiplicity
_atom_site_calc_flag
_atom_site_refinement_flags
Ag Ag 0.133069(16) 1.159367(15) 0.917874(9) 0.03312(5) Uani 1 1 d .
N1 N 0.5156(2) 1.2638(2) 0.89972(10) 0.0344(3) Uani 1 1 d .
O1 O -0.02104(18) 0.37490(16) 0.85567(8) 0.0295(2) Uani 1 1 d .
H1 H -0.110(4) 0.363(3) 0.8747(15) 0.035 Uiso 1 1 d .
O2 O 0.4046(2) 1.2651(2) 0.95674(9) 0.0454(3) Uani 1 1 d .
O3 O 0.4772(3) 1.2314(2) 0.82845(10) 0.0534(4) Uani 1 1 d .
O4 O 0.6652(2) 1.2996(3) 0.92294(12) 0.0648(5) Uani 1 1 d .
C1 C 0.1932(2) 0.5736(2) 0.81665(10) 0.0262(3) Uani 1 1 d .
H1A H 0.2234 0.4653 0.7911 0.031 Uiso 1 1 calc R
H1B H 0.1647 0.6510 0.7707 0.031 Uiso 1 1 calc R
C2 C 0.3548(2) 0.6410(2) 0.86058(11) 0.0302(3) Uani 1 1 d .
H2A H 0.4568 0.6078 0.8278 0.036 Uiso 1 1 calc R
H2B H 0.3641 0.5870 0.9157 0.036 Uiso 1 1 calc R
C3 C 0.3598(2) 0.8325(2) 0.87310(12) 0.0340(3) Uani 1 1 d .
H3A H 0.4551 0.8640 0.9107 0.041 Uiso 1 1 calc R
H3B H 0.3760 0.8900 0.8192 0.041 Uiso 1 1 calc R
C4 C 0.1906(2) 0.8786(2) 0.91068(11) 0.0279(3) Uani 1 1 d .
H4A H 0.1809 0.8905 0.9693 0.033 Uiso 1 1 calc R
C5 C 0.0499(2) 0.9036(2) 0.86150(10) 0.0256(3) Uani 1 1 d .
H5A H 0.0620 0.9656 0.8115 0.031 Uiso 1 1 calc R
C6 C -0.1224(2) 0.8358(2) 0.88428(10) 0.0282(3) Uani 1 1 d .
H6A H -0.2149 0.9055 0.8603 0.034 Uiso 1 1 calc R
H6B H -0.1364 0.8328 0.9454 0.034 Uiso 1 1 calc R
C7 C -0.1285(2) 0.6580(2) 0.84776(11) 0.0293(3) Uani 1 1 d .
H7A H -0.1375 0.6664 0.7865 0.035 Uiso 1 1 calc R
H7B H -0.2337 0.6021 0.8681 0.035 Uiso 1 1 calc R
C8 C 0.0279(2) 0.5477(2) 0.86932(10) 0.0246(3) Uani 1 1 d .
H8A H 0.0568 0.5631 0.9294 0.030 Uiso 1 1 calc R

loop_
_atom_site_aniso_label
_atom_site_aniso_U_11
_atom_site_aniso_U_22
_atom_site_aniso_U_33
_atom_site_aniso_U_23
_atom_site_aniso_U_13
_atom_site_aniso_U_12
Ag 0.03224(7) 0.02172(7) 0.04541(8) -0.00235(5) -0.00471(5) -0.00079(5)
N1 0.0310(7) 0.0307(8) 0.0414(9) 0.0066(6) -0.0027(6) -0.0018(6)
O1 0.0302(6) 0.0218(6) 0.0366(6) -0.0003(4) 0.0014(5) -0.0034(5)
O2 0.0404(7) 0.0569(9) 0.0390(7) -0.0031(6) 0.0025(6) -0.0163(7)
O3 0.0708(11) 0.0519(10) 0.0377(8) -0.0036(7) -0.0011(7) -0.0005(9)
O4 0.0306(7) 0.1007(15) 0.0631(11) 0.0016(11) -0.0022(7) -0.0157(8)
C1 0.0279(7) 0.0239(8) 0.0267(7) -0.0014(6) 0.0007(6) -0.0004(6)
C2 0.0264(7) 0.0258(8) 0.0384(8) -0.0011(6) -0.0014(6) 0.0017(7)
C3 0.0265(7) 0.0281(9) 0.0473(9) -0.0020(7) -0.0031(6) -0.0019(8)
C4 0.0309(7) 0.0208(7) 0.0319(7) -0.0022(6) -0.0037(6) 0.0000(6)
C5 0.0302(8) 0.0187(7) 0.0278(7) 0.0009(5) -0.0003(6) 0.0012(6)
C6 0.0277(7) 0.0236(7) 0.0332(7) -0.0008(6) 0.0017(6) 0.0011(8)
C7 0.0256(7) 0.0250(8) 0.0374(7) 0.0003(6) -0.0002(6) 0.0013(8)
C8 0.0257(7) 0.0197(7) 0.0285(7) -0.0003(5) -0.0008(6) -0.0004(6)

loop_
_atom_type_symbol
_atom_type_description
_atom_type_scat_dispersion_real
_atom_type_scat_dispersion_imag
_atom_type_scat_source
C C 0.0033 0.0016 'International Tables Vol C Tables 4.2.6.8 and 6.1.1.4'
H H 0.0000 0.0000 'International Tables Vol C Tables 4.2.6.8 and 6.1.1.4'
N N 0.0061 0.0033 'International Tables Vol C Tables 4.2.6.8 and 6.1.1.4'
O O 0.0106 0.0060 'International Tables Vol C Tables 4.2.6.8 and 6.1.1.4'
Ag Ag -0.8971 1.1015 'International Tables Vol C Tables 4.2.6.8 and 6.1.1.4'

loop_
_geom_angle_atom_site_label_1
_geom_angle_atom_site_label_2
_geom_angle_atom_site_label_3
_geom_angle
_geom_angle_site_symmetry_1
_geom_angle_site_symmetry_3
C4 Ag O1 143.66(5) . 1_565
C4 Ag C5 34.25(6) . .
O1 Ag C5 110.06(6) 1_565 .
C4 Ag O2 101.00(6) . .
O1 Ag O2 107.93(6) 1_565 .
C5 Ag O2 131.79(6) . .
C4 Ag O4 98.93(7) . 4_477
O1 Ag O4 112.28(6) 1_565 4_477
C5 Ag O4 121.43(7) . 4_477
O2 Ag O4 66.86(6) . 4_477
O3 N1 O4 123.95(19) . .
O3 N1 O2 121.37(17) . .
O4 N1 O2 114.68(17) . .
C8 O1 Ag 120.52(10) . 1_545
N1 O2 Ag 114.72(11) . .
N1 O4 Ag 103.48(12) . 4_577
C2 C1 C8 118.25(14) . .
C1 C2 C3 115.34(14) . .
C4 C3 C2 105.98(15) . .
C5 C4 C3 120.58(16) . .
C5 C4 Ag 74.29(10) . .
C3 C4 Ag 115.71(12) . .
C4 C5 C6 121.67(15) . .
C4 C5 Ag 71.45(10) . .
C6 C5 Ag 118.28(11) . .
C5 C6 C7 105.69(13) . .
C6 C7 C8 114.88(13) . .
O1 C8 C7 107.86(13) . .
O1 C8 C1 105.20(13) . .
C7 C8 C1 116.95(13) . .

loop_
_geom_bond_atom_site_label_1
_geom_bond_atom_site_label_2
_geom_bond_distance
_geom_bond_site_symmetry_2
Ag C4 2.3002(18) .
Ag O1 2.3305(14) 1_565
Ag C5 2.3356(18) .
Ag O2 2.3622(16) .
Ag O4 2.593(2) 4_477
N1 O3 1.212(2) .
N1 O4 1.256(2) .
N1 O2 1.260(2) .
O1 C8 1.454(2) .
O1 Ag 2.3305(14) 1_545
O4 Ag 2.593(2) 4_577
C1 C2 1.541(2) .
C1 C8 1.555(2) .
C2 C3 1.550(3) .
C3 C4 1.496(2) .
C4 C5 1.366(2) .
C5 C6 1.493(2) .
C6 C7 1.543(3) .
C7 C8 1.545(2) .

loop_
_geom_hbond_atom_site_label_D
_geom_hbond_atom_site_label_H
_geom_hbond_atom_site_label_A
_geom_hbond_distance_DH
_geom_hbond_distance_HA
_geom_hbond_distance_DA
_geom_hbond_angle_DHA
_geom_hbond_site_symmetry_A
O1 H1 O4 0.76(3) 1.98(3) 2.739(2) 172(3) 1_445

loop_
_geom_torsion_atom_site_label_1
_geom_torsion_atom_site_label_2
_geom_torsion_atom_site_label_3
_geom_torsion_atom_site_label_4
_geom_torsion
_geom_torsion_site_symmetry_1
_geom_torsion_site_symmetry_4
O3 N1 O2 Ag 9.3(2) . .
O4 N1 O2 Ag -171.29(17) . .
C4 Ag O2 N1 73.18(15) . .
O1 Ag O2 N1 -84.55(14) 1_565 .
C5 Ag O2 N1 56.04(16) . .
O4 Ag O2 N1 168.28(16) 4_477 .
O3 N1 O4 Ag -178.33(17) . 4_577
O2 N1 O4 Ag 2.3(2) . 4_577
C8 C1 C2 C3 -81.3(2) . .
C1 C2 C3 C4 49.4(2) . .
C2 C3 C4 C5 -83.8(2) . .
C2 C3 C4 Ag -170.07(11) . .
O1 Ag C4 C5 -14.48(15) 1_565 .
O2 Ag C4 C5 -157.01(10) . .
O4 Ag C4 C5 134.99(10) 4_477 .
O1 Ag C4 C3 102.33(14) 1_565 .
C5 Ag C4 C3 116.81(17) . .
O2 Ag C4 C3 -40.20(13) . .
O4 Ag C4 C3 -108.19(13) 4_477 .
C3 C4 C5 C6 136.73(17) . .
Ag C4 C5 C6 -112.35(15) . .
C3 C4 C5 Ag -110.93(16) . .
O1 Ag C5 C4 170.92(10) 1_565 .
O2 Ag C5 C4 30.94(13) . .
O4 Ag C5 C4 -54.96(12) 4_477 .
C4 Ag C5 C6 116.64(16) . .
O1 Ag C5 C6 -72.44(13) 1_565 .
O2 Ag C5 C6 147.58(11) . .
O4 Ag C5 C6 61.68(14) 4_477 .
C4 C5 C6 C7 -87.69(19) . .
Ag C5 C6 C7 -172.39(10) . .
C5 C6 C7 C8 50.30(18) . .
Ag O1 C8 C7 -160.27(10) 1_545 .
Ag O1 C8 C1 74.21(14) 1_545 .
C6 C7 C8 O1 161.22(13) . .
C6 C7 C8 C1 -80.56(18) . .
C2 C1 C8 O1 -125.48(16) . .
C2 C1 C8 C7 114.87(16) . .
